data_7101220
loop_
_publ_author_name
'Yu Liu'
'Dong-Sheng Guo'
'Chun-Ju Li'
'Heng-Yi Zhang'

_publ_section_title
;
Unique conformation and packing structure of
p-sulfonatocalix[5]arene induced by 1,2-bis(pyridinium)ethane compounds
;
_journal_issue 24
_journal_name_full 'Chemical Communications'
_journal_paper_doi 10.1039/b603569h
_journal_year 2006
_chemical_formula_sum 'C59 H65 N4 O25.5 S5'
_chemical_formula_weight 1398.45
_chemical_name_systematic
;
?
;
_space_group_IT_number 2
_symmetry_cell_setting triclinic
_symmetry_space_group_name_Hall '-P 1'
_symmetry_space_group_name_H-M 'P -1'
_atom_sites_solution_hydrogens geom
_atom_sites_solution_primary direct
_atom_sites_solution_secondary difmap
_audit_creation_method SHELXL-97
_cell_angle_alpha 94.990(2)
_cell_angle_beta 91.308(2)
_cell_angle_gamma 105.576(2)
_cell_formula_units_Z 2
_cell_length_a 11.9113(14)
_cell_length_b 16.1145(19)
_cell_length_c 19.514(2)
_cell_measurement_reflns_used 4497
_cell_measurement_temperature 294(2)
_cell_measurement_theta_max 24.32
_cell_measurement_theta_min 2.48
_cell_volume 3590.2(7)
_computing_cell_refinement 'Bruker SMART'
_computing_data_collection 'Bruker SMART'
_computing_data_reduction 'Bruker SAINT'
_computing_molecular_graphics 'Bruker SHELXTL'
_computing_publication_material 'Bruker SHELXTL'
_computing_structure_refinement 'SHELXL-97 (Sheldrick, 1997)'
_computing_structure_solution 'SHELXS-97 (Sheldrick, 1990)'
_diffrn_ambient_temperature 294(2)
_diffrn_measured_fraction_theta_full 0.988
_diffrn_measured_fraction_theta_max 0.988
_diffrn_measurement_device_type 'CCD area detector'
_diffrn_measurement_method 'phi and omega scans'
_diffrn_radiation_monochromator graphite
_diffrn_radiation_source 'fine-focus sealed tube'
_diffrn_radiation_type MoK\a
_diffrn_radiation_wavelength 0.71073
_diffrn_reflns_av_R_equivalents 0.0303
_diffrn_reflns_av_sigmaI/netI 0.0702
_diffrn_reflns_limit_h_max 14
_diffrn_reflns_limit_h_min -14
_diffrn_reflns_limit_k_max 11
_diffrn_reflns_limit_k_min -19
_diffrn_reflns_limit_l_max 22
_diffrn_reflns_limit_l_min -23
_diffrn_reflns_number 18253
_diffrn_reflns_theta_full 25.01
_diffrn_reflns_theta_max 25.01
_diffrn_reflns_theta_min 1.32
_exptl_absorpt_coefficient_mu 0.239
_exptl_absorpt_correction_T_max 1.000000
_exptl_absorpt_correction_T_min 0.793299
_exptl_absorpt_correction_type multi-scan
_exptl_absorpt_process_details SADABS
_exptl_crystal_density_diffrn 1.294
_exptl_crystal_density_meas ?
_exptl_crystal_density_method 'not measured'
_exptl_crystal_F_000 1462
_exptl_crystal_size_max 0.32
_exptl_crystal_size_mid 0.26
_exptl_crystal_size_min 0.20
_refine_diff_density_max 1.019
_refine_diff_density_min -0.537
_refine_diff_density_rms 0.139
_refine_ls_extinction_method none
_refine_ls_goodness_of_fit_ref 1.265
_refine_ls_hydrogen_treatment constr
_refine_ls_matrix_type full
_refine_ls_number_parameters 848
_refine_ls_number_reflns 12521
_refine_ls_number_restraints 57
_refine_ls_restrained_S_all 1.270
_refine_ls_R_factor_all 0.1872
_refine_ls_R_factor_gt 0.1180
_refine_ls_shift/su_max 0.000
_refine_ls_shift/su_mean 0.000
_refine_ls_structure_factor_coef Fsqd
_refine_ls_weighting_details 'calc w=1/[\s^2^(Fo^2^)+(0.2000P)^2^+0.0000P] where P=(Fo^2^+2Fc^2^)/3'
_refine_ls_weighting_scheme calc
_refine_ls_wR_factor_gt 0.3117
_refine_ls_wR_factor_ref 0.3824
_reflns_number_gt 6575
_reflns_number_total 12521
_reflns_threshold_expression >2sigma(I)
_cod_data_source_file b603569h.txt
_cod_depositor_comments
;
The following automatic conversions were performed:
'_symmetry_cell_setting' value 'Triclinic' changed to 'triclinic'
according to '/home/saulius/struct/CIF-dictionaries/cif_core.dic'
dictionary named 'cif_core.dic' version 2.4.1 from
2010-06-29.

'_exptl_absorpt_correction_type' value 'MULTI-SCAN' changed
to 'multi-scan' according to
'/home/saulius/struct/CIF-dictionaries/cif_core.dic' dictionary named
'cif_core.dic' version 2.4.1 from
2010-06-29.

'_refine_ls_hydrogen_treatment' value 'CONSTR' changed to
'constr' according to '/home/saulius/struct/CIF-dictionaries/cif_core.dic'
dictionary named 'cif_core.dic' version 2.4.1 from 2010-06-29.

Automatic conversion script
Id: cif_fix_enum 1527 2010-12-29 10:47:43Z saulius 

The following automatic conversions were performed:

'_exptl_crystal_density_meas' value 'NONE' was changed to '?' - the
value is perceived as not measured.

Automatic conversion script
Id: cif_fix_values 3008 2015-01-20 13:52:24Z robertas 
;
_cod_original_sg_symbol_H-M P-1
_cod_original_formula_sum 'C59 H65 N4 O25.50 S5'
_cod_database_code 7101220

loop_
_symmetry_equiv_pos_as_xyz
'x, y, z'
'-x, -y, -z'

loop_
_atom_site_label
_atom_site_type_symbol
_atom_site_fract_x
_atom_site_fract_y
_atom_site_fract_z
_atom_site_U_iso_or_equiv
_atom_site_adp_type
_atom_site_occupancy
_atom_site_symmetry_multiplicity
_atom_site_calc_flag
_atom_site_refinement_flags
S1 S -0.0262(2) 0.26108(14) 0.45878(13) 0.0873(7) Uani 1 1 d .
S2 S 0.5164(2) 0.38877(16) 0.31431(12) 0.0813(7) Uani 1 1 d .
S3 S 0.96603(18) 0.91691(15) 0.25521(12) 0.0742(6) Uani 1 1 d .
S4 S 0.50796(14) 0.71084(12) 0.02086(8) 0.0569(5) Uani 1 1 d .
S5 S -0.08108(16) 0.37921(12) 0.09571(9) 0.0615(5) Uani 1 1 d .
O1 O 0.1754(4) 0.6228(3) 0.4053(2) 0.0646(13) Uani 1 1 d .
H1 H 0.1403 0.6366 0.3734 0.097 Uiso 1 1 calc R
O2 O -0.1446(8) 0.2363(5) 0.4386(6) 0.187(5) Uani 1 1 d .
O3 O 0.0411(12) 0.2149(5) 0.4178(7) 0.221(6) Uani 1 1 d .
O4 O -0.0055(6) 0.2560(4) 0.5306(4) 0.119(3) Uani 1 1 d .
O5 O 0.5053(6) 0.6994(4) 0.4904(3) 0.0949(18) Uani 1 1 d .
H5 H 0.4588 0.6879 0.5208 0.142 Uiso 1 1 calc R
O6 O 0.4429(17) 0.3240(6) 0.3331(9) 0.338(12) Uani 1 1 d .
O7 O 0.6337(8) 0.3865(7) 0.3139(6) 0.192(5) Uani 1 1 d .
O8 O 0.4975(13) 0.4042(6) 0.2469(5) 0.202(5) Uani 1 1 d .
O9 O 0.5014(4) 0.7623(4) 0.3567(3) 0.0813(16) Uani 1 1 d .
H9 H 0.5007 0.7782 0.3978 0.122 Uiso 1 1 calc R
O10 O 1.0427(7) 0.8737(7) 0.2784(7) 0.208(6) Uani 1 1 d .
O11 O 0.9929(8) 1.0005(6) 0.2798(8) 0.227(6) Uani 1 1 d .
O12 O 0.9587(9) 0.9042(10) 0.1860(5) 0.233(7) Uani 1 1 d .
O13 O 0.2641(4) 0.8146(3) 0.2593(2) 0.0618(12) Uani 1 1 d .
H13 H 0.2783 0.8675 0.2650 0.093 Uiso 1 1 calc R
O14 O 0.4948(9) 0.6209(5) 0.0230(4) 0.153(4) Uani 1 1 d .
O15 O 0.6242(5) 0.7579(6) 0.0291(4) 0.140(3) Uani 1 1 d .
O16 O 0.4539(7) 0.7295(7) -0.0379(3) 0.160(4) Uani 1 1 d .
O17 O 0.0771(5) 0.6896(3) 0.2951(2) 0.0647(13) Uani 1 1 d .
H17 H 0.1325 0.7252 0.2811 0.097 Uiso 1 1 calc R
O18 O 0.0153(7) 0.3397(5) 0.0916(4) 0.140(3) Uani 1 1 d .
O19 O -0.1069(7) 0.4064(4) 0.0328(3) 0.115(2) Uani 1 1 d .
O20 O -0.1797(7) 0.3239(5) 0.1229(4) 0.145(3) Uani 1 1 d .
C1 C 0.1234(5) 0.5399(4) 0.4165(3) 0.0476(15) Uani 1 1 d .
C2 C 0.0122(6) 0.4947(4) 0.3885(3) 0.0505(15) Uani 1 1 d .
C3 C -0.0335(6) 0.4102(5) 0.4016(3) 0.0574(17) Uani 1 1 d .
H3 H -0.1070 0.3793 0.3831 0.069 Uiso 1 1 calc R
C4 C 0.0303(6) 0.3704(4) 0.4429(3) 0.0604(17) Uani 1 1 d .
C5 C 0.1392(6) 0.4159(4) 0.4707(3) 0.0577(17) Uani 1 1 d .
H5A H 0.1812 0.3887 0.4976 0.069 Uiso 1 1 calc R
C6 C 0.1864(6) 0.5005(4) 0.4594(3) 0.0510(15) Uani 1 1 d .
C7 C 0.3039(6) 0.5512(4) 0.4916(3) 0.0555(16) Uani 1 1 d .
H7A H 0.3163 0.5273 0.5342 0.067 Uiso 1 1 calc R
H7B H 0.3017 0.6104 0.5035 0.067 Uiso 1 1 calc R
C8 C 0.4074(6) 0.5524(4) 0.4476(3) 0.0538(16) Uani 1 1 d .
C9 C 0.4133(6) 0.4794(5) 0.4067(3) 0.0559(16) Uani 1 1 d .
H9A H 0.3532 0.4288 0.4067 0.067 Uiso 1 1 calc R
C10 C 0.5074(6) 0.4802(5) 0.3655(3) 0.0626(19) Uani 1 1 d .
C11 C 0.5992(6) 0.5556(5) 0.3667(4) 0.0625(18) Uani 1 1 d .
H11 H 0.6621 0.5566 0.3390 0.075 Uiso 1 1 calc R
C12 C 0.5972(6) 0.6281(5) 0.4084(4) 0.0611(18) Uani 1 1 d .
C13 C 0.5021(6) 0.6255(4) 0.4493(3) 0.0573(17) Uani 1 1 d .
C14 C 0.6988(6) 0.7094(5) 0.4129(4) 0.070(2) Uani 1 1 d .
H14A H 0.6964 0.7426 0.4565 0.084 Uiso 1 1 calc R
H14B H 0.7705 0.6918 0.4140 0.084 Uiso 1 1 calc R
C15 C 0.7055(6) 0.7690(4) 0.3566(3) 0.0556(16) Uani 1 1 d .
C16 C 0.8133(6) 0.8064(4) 0.3310(3) 0.0559(16) Uani 1 1 d .
H16 H 0.8781 0.7896 0.3454 0.067 Uiso 1 1 calc R
C17 C 0.8262(6) 0.8665(5) 0.2856(3) 0.0588(17) Uani 1 1 d .
C18 C 0.7310(6) 0.8934(5) 0.2622(3) 0.0590(17) Uani 1 1 d .
H18 H 0.7412 0.9353 0.2312 0.071 Uiso 1 1 calc R
C19 C 0.6210(5) 0.8570(4) 0.2856(3) 0.0504(15) Uani 1 1 d .
C20 C 0.6102(5) 0.7962(4) 0.3334(3) 0.0541(16) Uani 1 1 d .
C21 C 0.5177(6) 0.8855(4) 0.2617(3) 0.0570(17) Uani 1 1 d .
H21A H 0.5449 0.9423 0.2452 0.068 Uiso 1 1 calc R
H21B H 0.4695 0.8906 0.3004 0.068 Uiso 1 1 calc R
C22 C 0.4440(5) 0.8229(4) 0.2044(3) 0.0470(14) Uani 1 1 d .
C23 C 0.4985(5) 0.7966(4) 0.1460(3) 0.0478(14) Uani 1 1 d .
H23 H 0.5793 0.8158 0.1443 0.057 Uiso 1 1 calc R
C24 C 0.4357(5) 0.7439(4) 0.0922(3) 0.0486(15) Uani 1 1 d .
C25 C 0.3136(5) 0.7144(4) 0.0928(3) 0.0450(14) Uani 1 1 d .
H25 H 0.2714 0.6794 0.0554 0.054 Uiso 1 1 calc R
C26 C 0.2560(5) 0.7376(4) 0.1493(3) 0.0441(14) Uani 1 1 d .
C27 C 0.3231(5) 0.7916(4) 0.2050(3) 0.0456(14) Uani 1 1 d .
C28 C 0.1243(5) 0.7112(4) 0.1492(3) 0.0469(14) Uani 1 1 d .
H28A H 0.1003 0.7569 0.1755 0.056 Uiso 1 1 calc R
H28B H 0.0946 0.7082 0.1021 0.056 Uiso 1 1 calc R
C29 C 0.0657(5) 0.6268(4) 0.1774(3) 0.0455(14) Uani 1 1 d .
C30 C 0.0263(5) 0.5505(4) 0.1319(3) 0.0454(14) Uani 1 1 d .
H30 H 0.0422 0.5521 0.0856 0.055 Uiso 1 1 calc R
C31 C -0.0352(5) 0.4740(4) 0.1552(3) 0.0492(15) Uani 1 1 d .
C32 C -0.0597(5) 0.4705(4) 0.2242(3) 0.0529(16) Uani 1 1 d .
H32 H -0.1000 0.4182 0.2396 0.063 Uiso 1 1 calc R
C33 C -0.0248(5) 0.5439(5) 0.2703(3) 0.0517(16) Uani 1 1 d .
C34 C 0.0412(5) 0.6205(4) 0.2472(3) 0.0483(15) Uani 1 1 d .
C35 C -0.0596(6) 0.5387(5) 0.3452(3) 0.0529(16) Uani 1 1 d .
H35A H -0.0511 0.5969 0.3665 0.063 Uiso 1 1 calc R
H35B H -0.1413 0.5073 0.3457 0.063 Uiso 1 1 calc R
N1 N 0.3217(5) 0.4779(4) 0.1444(3) 0.0606(15) Uani 1 1 d .
N2 N 0.2425(5) 0.4311(4) -0.0453(3) 0.0584(14) Uani 1 1 d .
C36 C 0.4045(7) 0.5532(6) 0.1629(4) 0.071(2) Uani 1 1 d .
H36 H 0.4608 0.5759 0.1322 0.085 Uiso 1 1 calc R
C37 C 0.4050(8) 0.5957(6) 0.2266(4) 0.082(2) Uani 1 1 d .
H37 H 0.4617 0.6474 0.2391 0.098 Uiso 1 1 calc R
C38 C 0.3230(9) 0.5628(7) 0.2722(4) 0.082(3) Uani 1 1 d .
H38 H 0.3230 0.5923 0.3154 0.098 Uiso 1 1 calc R
C39 C 0.2412(8) 0.4862(8) 0.2537(4) 0.086(3) Uani 1 1 d .
H39 H 0.1855 0.4619 0.2842 0.103 Uiso 1 1 calc R
C40 C 0.2431(6) 0.4452(6) 0.1879(4) 0.073(2) Uani 1 1 d .
H40 H 0.1873 0.3933 0.1745 0.087 Uiso 1 1 calc R
C41 C 0.3187(7) 0.4346(6) 0.0730(3) 0.072(2) Uani 1 1 d .
H41A H 0.2882 0.3724 0.0732 0.087 Uiso 1 1 calc R
H41B H 0.3968 0.4467 0.0561 0.087 Uiso 1 1 calc R
C42 C 0.2409(7) 0.4690(5) 0.0269(3) 0.066(2) Uani 1 1 d .
H42A H 0.1618 0.4537 0.0423 0.079 Uiso 1 1 calc R
H42B H 0.2686 0.5316 0.0293 0.079 Uiso 1 1 calc R
C43 C 0.2954(7) 0.4810(6) -0.0912(4) 0.078(2) Uani 1 1 d .
H43 H 0.3324 0.5390 -0.0783 0.093 Uiso 1 1 calc R
C44 C 0.2960(9) 0.4462(9) -0.1607(5) 0.104(3) Uani 1 1 d .
H44 H 0.3342 0.4797 -0.1941 0.125 Uiso 1 1 calc R
C45 C 0.2363(12) 0.3591(11) -0.1763(6) 0.119(4) Uani 1 1 d .
H45 H 0.2348 0.3339 -0.2211 0.143 Uiso 1 1 calc R
C46 C 0.1820(9) 0.3118(7) -0.1290(5) 0.096(3) Uani 1 1 d .
H46 H 0.1412 0.2541 -0.1398 0.115 Uiso 1 1 calc R
C47 C 0.1879(8) 0.3507(7) -0.0635(5) 0.086(2) Uani 1 1 d .
H47 H 0.1504 0.3175 -0.0297 0.103 Uiso 1 1 calc R
N3 N 0.3644(10) 0.9313(8) 0.0352(7) 0.129(3) Uani 1 1 d .
C48 C 0.2844(14) 0.8730(10) -0.0102(8) 0.136(4) Uani 1 1 d .
H48 H 0.3084 0.8480 -0.0500 0.164 Uiso 1 1 calc R
C49 C 0.1673(13) 0.8527(9) 0.0052(9) 0.135(4) Uani 1 1 d .
H49 H 0.1128 0.8121 -0.0240 0.162 Uiso 1 1 calc R
C50 C 0.1308(14) 0.8916(11) 0.0626(9) 0.141(5) Uani 1 1 d .
H50 H 0.0518 0.8813 0.0707 0.169 Uiso 1 1 calc R
C51 C 0.2192(16) 0.9495(10) 0.1105(10) 0.159(7) Uani 1 1 d .
H51 H 0.1998 0.9738 0.1520 0.191 Uiso 1 1 calc R
C52 C 0.3265(14) 0.9652(9) 0.0922(7) 0.136(4) Uani 1 1 d .
H52 H 0.3826 1.0041 0.1216 0.164 Uiso 1 1 calc R
C53 C 0.4893(12) 0.9550(9) 0.0159(8) 0.150(5) Uani 1 1 d .
H53A H 0.5031 0.9112 -0.0176 0.180 Uiso 1 1 calc R
H53B H 0.5409 0.9604 0.0562 0.180 Uiso 1 1 calc R
N4 N 1.1514(15) 0.0398(16) 0.5092(14) 0.181(13) Uiso 0.50 1 d PGD
C54 C 1.200(2) 0.0937(15) 0.4596(12) 0.156(10) Uiso 0.50 1 d PG
C55 C 1.320(3) 0.1140(17) 0.4511(13) 0.223(17) Uiso 0.50 1 d PG
C56 C 1.3905(16) 0.080(2) 0.4922(17) 0.33(4) Uiso 0.50 1 d PG
C57 C 1.341(2) 0.0264(17) 0.5418(13) 0.160(12) Uiso 0.50 1 d PG
C58 C 1.222(2) 0.0061(13) 0.5503(11) 0.137(9) Uiso 0.50 1 d PG
C59 C 1.0303(18) 0.045(3) 0.520(2) 0.15(2) Uiso 0.50 1 d PD
N5 N 0.8443(10) -0.0311(10) 0.4672(9) 0.110(6) Uiso 0.50 1 d PGD
C65 C 0.7586(15) -0.0769(10) 0.5073(8) 0.118(7) Uiso 0.50 1 d PG
C64 C 0.6442(13) -0.0725(13) 0.4991(10) 0.141(10) Uiso 0.50 1 d PG
C63 C 0.6154(11) -0.0223(15) 0.4507(11) 0.183(15) Uiso 0.50 1 d PG
C62 C 0.7010(15) 0.0236(11) 0.4106(8) 0.113(7) Uiso 0.50 1 d PG
C61 C 0.8154(13) 0.0192(10) 0.4188(8) 0.098(6) Uiso 0.50 1 d PG
C60 C 0.9678(15) -0.032(2) 0.4675(18) 0.096(11) Uiso 0.50 1 d PD
O21 O 0.1539(8) 0.8735(6) 0.4051(5) 0.160(3) Uani 1 1 d U
O22 O 0.3950(15) 0.2753(11) 0.1485(7) 0.138(5) Uani 0.50 1 d PU
O23 O 0.6923(14) 0.2678(9) 0.2243(8) 0.128(5) Uani 0.50 1 d PU
O24 O 0.3720(13) 0.7595(10) 0.5780(8) 0.251(6) Uani 1 1 d U
O25 O 0.3607(14) 0.8487(11) 0.4233(8) 0.260(6) Uani 1 1 d U
O26 O 0.3117(16) 0.9872(11) 0.2903(10) 0.149(6) Uani 0.50 1 d PU
O27 O 0.902(3) 1.008(2) 0.0972(16) 0.134(10) Uani 0.25 1 d PU
O28 O 0.489(4) 0.112(3) 0.328(2) 0.188(16) Uani 0.25 1 d PU
O29 O 0.233(4) 0.200(3) 0.346(2) 0.340(19) Uani 0.50 1 d PU

loop_
_atom_site_aniso_label
_atom_site_aniso_U_11
_atom_site_aniso_U_22
_atom_site_aniso_U_33
_atom_site_aniso_U_23
_atom_site_aniso_U_13
_atom_site_aniso_U_12
S1 0.1026(18) 0.0596(13) 0.0908(16) 0.0177(11) 0.0020(13) 0.0038(12)
S2 0.0879(16) 0.0816(16) 0.0798(15) -0.0073(12) -0.0043(12) 0.0378(13)
S3 0.0596(12) 0.0784(15) 0.0843(15) 0.0079(11) 0.0190(10) 0.0170(10)
S4 0.0493(10) 0.0774(13) 0.0467(9) -0.0011(8) 0.0082(7) 0.0234(9)
S5 0.0634(11) 0.0665(12) 0.0485(10) 0.0015(8) -0.0073(8) 0.0091(9)
O1 0.081(3) 0.053(3) 0.061(3) 0.017(2) 0.006(2) 0.017(2)
O2 0.160(8) 0.102(6) 0.260(11) 0.096(7) -0.098(8) -0.048(5)
O3 0.295(14) 0.069(5) 0.301(14) 0.010(6) 0.169(12) 0.042(7)
O4 0.143(6) 0.098(5) 0.102(5) 0.056(4) -0.015(4) -0.005(4)
O5 0.097(5) 0.072(4) 0.100(5) -0.023(3) 0.009(3) 0.006(3)
O6 0.53(3) 0.084(6) 0.38(2) -0.044(8) 0.35(2) 0.039(10)
O7 0.129(7) 0.213(10) 0.241(12) -0.088(9) -0.015(7) 0.093(7)
O8 0.360(17) 0.150(8) 0.101(7) -0.038(6) -0.014(8) 0.097(9)
O9 0.049(3) 0.114(4) 0.077(4) 0.025(3) 0.004(2) 0.011(3)
O10 0.094(6) 0.235(11) 0.349(16) 0.150(11) 0.096(8) 0.093(7)
O11 0.132(7) 0.114(7) 0.407(18) -0.019(9) 0.161(10) -0.015(5)
O12 0.143(8) 0.377(18) 0.105(7) -0.012(8) 0.058(6) -0.053(9)
O13 0.060(3) 0.076(3) 0.051(3) -0.011(2) 0.010(2) 0.026(3)
O14 0.240(9) 0.094(5) 0.148(6) 0.020(4) 0.140(7) 0.073(6)
O15 0.068(4) 0.211(8) 0.103(5) -0.057(5) 0.034(3) -0.006(5)
O16 0.162(7) 0.329(12) 0.045(3) 0.013(5) 0.018(4) 0.163(8)
O17 0.087(4) 0.060(3) 0.049(3) 0.006(2) 0.017(2) 0.021(3)
O18 0.122(6) 0.120(6) 0.182(8) -0.072(5) -0.059(5) 0.073(5)
O19 0.198(7) 0.095(4) 0.046(3) 0.001(3) -0.036(4) 0.030(4)
O20 0.151(7) 0.126(6) 0.099(5) -0.022(4) 0.038(5) -0.055(5)
C1 0.058(4) 0.051(4) 0.035(3) 0.003(3) 0.005(3) 0.016(3)
C2 0.058(4) 0.065(4) 0.035(3) 0.011(3) 0.014(3) 0.024(3)
C3 0.061(4) 0.066(5) 0.041(3) 0.003(3) 0.005(3) 0.013(3)
C4 0.072(5) 0.058(4) 0.049(4) 0.009(3) 0.006(3) 0.014(4)
C5 0.065(4) 0.061(4) 0.047(4) 0.015(3) 0.002(3) 0.014(4)
C6 0.061(4) 0.058(4) 0.036(3) 0.008(3) 0.006(3) 0.019(3)
C7 0.064(4) 0.060(4) 0.043(3) 0.006(3) -0.002(3) 0.019(3)
C8 0.064(4) 0.061(4) 0.039(3) 0.010(3) -0.010(3) 0.021(3)
C9 0.056(4) 0.062(4) 0.051(4) 0.011(3) -0.008(3) 0.017(3)
C10 0.068(5) 0.079(5) 0.050(4) 0.012(3) -0.008(3) 0.035(4)
C11 0.059(4) 0.078(5) 0.057(4) 0.018(4) -0.004(3) 0.028(4)
C12 0.063(4) 0.069(5) 0.054(4) 0.017(4) -0.009(3) 0.020(4)
C13 0.063(4) 0.056(4) 0.051(4) 0.002(3) -0.008(3) 0.015(3)
C14 0.059(4) 0.077(5) 0.070(5) 0.021(4) -0.017(4) 0.008(4)
C15 0.054(4) 0.056(4) 0.055(4) -0.004(3) -0.013(3) 0.016(3)
C16 0.046(4) 0.064(4) 0.058(4) -0.001(3) -0.005(3) 0.019(3)
C17 0.051(4) 0.070(5) 0.054(4) -0.002(3) 0.005(3) 0.016(3)
C18 0.059(4) 0.060(4) 0.057(4) -0.003(3) -0.003(3) 0.017(3)
C19 0.051(4) 0.052(4) 0.045(3) -0.006(3) -0.006(3) 0.013(3)
C20 0.048(4) 0.060(4) 0.050(4) -0.006(3) -0.007(3) 0.011(3)
C21 0.059(4) 0.054(4) 0.058(4) -0.004(3) -0.002(3) 0.018(3)
C22 0.045(3) 0.051(4) 0.050(3) -0.001(3) -0.005(3) 0.023(3)
C23 0.038(3) 0.061(4) 0.045(3) 0.001(3) 0.001(3) 0.016(3)
C24 0.046(3) 0.063(4) 0.042(3) 0.010(3) 0.004(3) 0.023(3)
C25 0.045(3) 0.056(4) 0.038(3) 0.003(3) 0.000(2) 0.021(3)
C26 0.042(3) 0.048(3) 0.047(3) 0.009(3) 0.000(3) 0.019(3)
C27 0.051(4) 0.048(4) 0.043(3) 0.003(3) 0.003(3) 0.024(3)
C28 0.046(3) 0.059(4) 0.041(3) 0.007(3) -0.002(3) 0.023(3)
C29 0.039(3) 0.066(4) 0.037(3) 0.009(3) 0.001(2) 0.022(3)
C30 0.041(3) 0.067(4) 0.035(3) 0.005(3) 0.000(2) 0.025(3)
C31 0.050(4) 0.060(4) 0.038(3) 0.004(3) -0.005(3) 0.017(3)
C32 0.047(4) 0.063(4) 0.048(4) 0.009(3) 0.000(3) 0.014(3)
C33 0.045(3) 0.077(5) 0.040(3) 0.012(3) 0.002(3) 0.025(3)
C34 0.047(3) 0.063(4) 0.041(3) 0.003(3) 0.001(3) 0.025(3)
C35 0.052(4) 0.072(4) 0.039(3) 0.014(3) 0.011(3) 0.020(3)
N1 0.064(4) 0.093(5) 0.039(3) 0.006(3) 0.006(3) 0.046(4)
N2 0.064(4) 0.076(4) 0.041(3) -0.007(3) 0.000(3) 0.035(3)
C36 0.079(5) 0.094(6) 0.052(4) 0.014(4) 0.002(4) 0.043(5)
C37 0.096(6) 0.095(6) 0.062(5) -0.001(4) -0.018(5) 0.044(5)
C38 0.101(7) 0.126(8) 0.041(4) 0.003(5) -0.012(4) 0.073(6)
C39 0.076(6) 0.156(9) 0.049(4) 0.022(5) 0.008(4) 0.067(6)
C40 0.057(4) 0.106(6) 0.057(4) 0.008(4) -0.004(4) 0.026(4)
C41 0.083(5) 0.098(6) 0.049(4) -0.009(4) 0.005(4) 0.052(5)
C42 0.078(5) 0.091(5) 0.041(4) -0.006(3) 0.000(3) 0.046(4)
C43 0.078(5) 0.107(6) 0.055(4) -0.002(4) -0.005(4) 0.040(5)
C44 0.101(7) 0.176(11) 0.052(5) 0.015(6) 0.015(5) 0.063(8)
C45 0.124(9) 0.186(13) 0.064(6) -0.046(8) -0.023(6) 0.091(10)
C46 0.099(7) 0.119(8) 0.070(6) -0.029(6) -0.020(5) 0.043(6)
C47 0.075(6) 0.113(8) 0.077(6) 0.002(5) 0.000(4) 0.042(5)
N3 0.107(8) 0.131(9) 0.160(11) 0.052(8) 0.024(8) 0.037(7)
C48 0.131(12) 0.133(11) 0.158(13) 0.056(10) 0.029(10) 0.042(9)
C49 0.119(11) 0.118(10) 0.169(14) 0.044(9) 0.031(9) 0.023(8)
C50 0.123(11) 0.145(12) 0.152(13) 0.041(10) 0.032(10) 0.018(10)
C51 0.158(14) 0.131(11) 0.220(18) 0.079(12) 0.105(14) 0.065(11)
C52 0.141(12) 0.142(11) 0.119(10) 0.014(8) 0.031(9) 0.025(9)
C53 0.143(11) 0.159(11) 0.193(14) 0.103(10) 0.064(9) 0.085(9)
O21 0.156(6) 0.163(6) 0.143(6) 0.018(5) 0.037(5) 0.009(5)
O22 0.153(9) 0.163(9) 0.085(7) -0.007(7) 0.022(7) 0.024(7)
O23 0.141(8) 0.113(8) 0.133(8) 0.000(6) 0.067(7) 0.043(7)
O24 0.233(9) 0.260(9) 0.252(10) -0.010(8) 0.034(8) 0.062(8)
O25 0.255(10) 0.272(10) 0.241(9) 0.005(8) 0.018(8) 0.055(8)
O26 0.149(9) 0.133(9) 0.171(10) -0.011(7) 0.016(8) 0.058(7)
O27 0.137(13) 0.128(13) 0.129(13) 0.027(9) 0.002(9) 0.019(9)
O28 0.191(18) 0.184(18) 0.182(18) 0.018(10) 0.004(10) 0.041(10)
O29 0.34(2) 0.34(2) 0.34(2) 0.031(10) 0.029(10) 0.092(11)

loop_
_atom_type_symbol
_atom_type_description
_atom_type_scat_dispersion_real
_atom_type_scat_dispersion_imag
_atom_type_scat_source
C C 0.0033 0.0016 'International Tables Vol C Tables 4.2.6.8 and 6.1.1.4'
H H 0.0000 0.0000 'International Tables Vol C Tables 4.2.6.8 and 6.1.1.4'
N N 0.0061 0.0033 'International Tables Vol C Tables 4.2.6.8 and 6.1.1.4'
O O 0.0106 0.0060 'International Tables Vol C Tables 4.2.6.8 and 6.1.1.4'
S S 0.1246 0.1234 'International Tables Vol C Tables 4.2.6.8 and 6.1.1.4'

loop_
_geom_angle_atom_site_label_1
_geom_angle_atom_site_label_2
_geom_angle_atom_site_label_3
_geom_angle
_geom_angle_site_symmetry_1
_geom_angle_site_symmetry_3
O2 S1 O4 113.0(6) . .
O2 S1 O3 113.0(8) . .
O4 S1 O3 110.7(7) . .
O2 S1 C4 107.6(4) . .
O4 S1 C4 107.3(4) . .
O3 S1 C4 104.7(4) . .
O6 S2 O8 113.8(12) . .
O6 S2 O7 117.5(11) . .
O8 S2 O7 100.9(8) . .
O6 S2 C10 108.6(5) . .
O8 S2 C10 106.4(5) . .
O7 S2 C10 109.0(5) . .
O11 S3 O12 113.7(9) . .
O11 S3 O10 113.5(9) . .
O12 S3 O10 107.5(9) . .
O11 S3 C17 106.8(4) . .
O12 S3 C17 107.8(5) . .
O10 S3 C17 107.2(4) . .
O15 S4 O16 111.8(6) . .
O15 S4 O14 111.5(6) . .
O16 S4 O14 112.8(6) . .
O15 S4 C24 107.2(3) . .
O16 S4 C24 106.6(3) . .
O14 S4 C24 106.5(3) . .
O19 S5 O20 112.7(5) . .
O19 S5 O18 111.8(5) . .
O20 S5 O18 111.2(6) . .
O19 S5 C31 106.8(3) . .
O20 S5 C31 106.8(4) . .
O18 S5 C31 107.2(3) . .
C1 O1 H1 109.5 . .
C13 O5 H5 109.5 . .
C20 O9 H9 109.5 . .
C27 O13 H13 109.5 . .
C34 O17 H17 109.5 . .
O1 C1 C2 122.8(6) . .
O1 C1 C6 116.5(6) . .
C2 C1 C6 120.7(6) . .
C3 C2 C1 119.1(6) . .
C3 C2 C35 119.9(6) . .
C1 C2 C35 121.0(6) . .
C2 C3 C4 120.1(6) . .
C2 C3 H3 119.9 . .
C4 C3 H3 119.9 . .
C5 C4 C3 120.2(6) . .
C5 C4 S1 119.2(5) . .
C3 C4 S1 120.6(6) . .
C6 C5 C4 121.1(6) . .
C6 C5 H5A 119.5 . .
C4 C5 H5A 119.5 . .
C5 C6 C1 118.7(6) . .
C5 C6 C7 121.1(6) . .
C1 C6 C7 120.2(6) . .
C6 C7 C8 115.7(5) . .
C6 C7 H7A 108.3 . .
C8 C7 H7A 108.3 . .
C6 C7 H7B 108.3 . .
C8 C7 H7B 108.3 . .
H7A C7 H7B 107.4 . .
C9 C8 C13 117.6(7) . .
C9 C8 C7 120.9(6) . .
C13 C8 C7 121.4(6) . .
C8 C9 C10 121.3(7) . .
C8 C9 H9A 119.3 . .
C10 C9 H9A 119.3 . .
C9 C10 C11 119.5(7) . .
C9 C10 S2 121.8(6) . .
C11 C10 S2 118.7(6) . .
C12 C11 C10 120.4(7) . .
C12 C11 H11 119.8 . .
C10 C11 H11 119.8 . .
C11 C12 C13 119.0(7) . .
C11 C12 C14 121.1(7) . .
C13 C12 C14 119.8(7) . .
O5 C13 C8 121.4(7) . .
O5 C13 C12 116.5(6) . .
C8 C13 C12 122.1(7) . .
C15 C14 C12 117.7(5) . .
C15 C14 H14A 107.9 . .
C12 C14 H14A 107.9 . .
C15 C14 H14B 107.9 . .
C12 C14 H14B 107.9 . .
H14A C14 H14B 107.2 . .
C16 C15 C20 117.2(6) . .
C16 C15 C14 119.1(6) . .
C20 C15 C14 123.3(6) . .
C17 C16 C15 121.6(6) . .
C17 C16 H16 119.2 . .
C15 C16 H16 119.2 . .
C16 C17 C18 121.2(7) . .
C16 C17 S3 121.3(5) . .
C18 C17 S3 117.5(6) . .
C19 C18 C17 119.3(7) . .
C19 C18 H18 120.3 . .
C17 C18 H18 120.3 . .
C18 C19 C20 118.4(6) . .
C18 C19 C21 120.3(6) . .
C20 C19 C21 121.3(6) . .
O9 C20 C19 117.4(6) . .
O9 C20 C15 120.4(6) . .
C19 C20 C15 122.2(6) . .
C19 C21 C22 112.5(5) . .
C19 C21 H21A 109.1 . .
C22 C21 H21A 109.1 . .
C19 C21 H21B 109.1 . .
C22 C21 H21B 109.1 . .
H21A C21 H21B 107.8 . .
C27 C22 C23 117.1(5) . .
C27 C22 C21 123.4(6) . .
C23 C22 C21 119.5(5) . .
C24 C23 C22 121.6(6) . .
C24 C23 H23 119.2 . .
C22 C23 H23 119.2 . .
C23 C24 C25 120.7(6) . .
C23 C24 S4 120.0(5) . .
C25 C24 S4 119.3(5) . .
C26 C25 C24 120.0(6) . .
C26 C25 H25 120.0 . .
C24 C25 H25 120.0 . .
C25 C26 C27 118.3(5) . .
C25 C26 C28 120.9(5) . .
C27 C26 C28 120.6(5) . .
O13 C27 C22 120.6(5) . .
O13 C27 C26 117.1(5) . .
C22 C27 C26 122.3(5) . .
C29 C28 C26 117.7(5) . .
C29 C28 H28A 107.9 . .
C26 C28 H28A 107.9 . .
C29 C28 H28B 107.9 . .
C26 C28 H28B 107.9 . .
H28A C28 H28B 107.2 . .
C34 C29 C30 117.2(6) . .
C34 C29 C28 123.1(6) . .
C30 C29 C28 119.6(5) . .
C31 C30 C29 121.1(5) . .
C31 C30 H30 119.5 . .
C29 C30 H30 119.5 . .
C30 C31 C32 120.2(6) . .
C30 C31 S5 119.2(5) . .
C32 C31 S5 120.6(5) . .
C33 C32 C31 120.7(6) . .
C33 C32 H32 119.6 . .
C31 C32 H32 119.6 . .
C32 C33 C34 119.0(6) . .
C32 C33 C35 119.3(6) . .
C34 C33 C35 121.8(6) . .
O17 C34 C33 116.5(5) . .
O17 C34 C29 121.7(6) . .
C33 C34 C29 121.7(6) . .
C2 C35 C33 114.0(5) . .
C2 C35 H35A 108.8 . .
C33 C35 H35A 108.8 . .
C2 C35 H35B 108.8 . .
C33 C35 H35B 108.8 . .
H35A C35 H35B 107.7 . .
C40 N1 C36 120.2(6) . .
C40 N1 C41 120.6(7) . .
C36 N1 C41 119.1(6) . .
C47 N2 C43 120.3(7) . .
C47 N2 C42 120.4(7) . .
C43 N2 C42 119.2(7) . .
N1 C36 C37 119.8(8) . .
N1 C36 H36 120.1 . .
C37 C36 H36 120.1 . .
C36 C37 C38 120.6(9) . .
C36 C37 H37 119.7 . .
C38 C37 H37 119.7 . .
C39 C38 C37 119.3(8) . .
C39 C38 H38 120.4 . .
C37 C38 H38 120.4 . .
C38 C39 C40 118.3(8) . .
C38 C39 H39 120.8 . .
C40 C39 H39 120.8 . .
N1 C40 C39 121.8(8) . .
N1 C40 H40 119.1 . .
C39 C40 H40 119.1 . .
N1 C41 C42 108.3(5) . .
N1 C41 H41A 110.0 . .
C42 C41 H41A 110.0 . .
N1 C41 H41B 110.0 . .
C42 C41 H41B 110.0 . .
H41A C41 H41B 108.4 . .
N2 C42 C41 109.4(5) . .
N2 C42 H42A 109.8 . .
C41 C42 H42A 109.8 . .
N2 C42 H42B 109.8 . .
C41 C42 H42B 109.8 . .
H42A C42 H42B 108.2 . .
N2 C43 C44 119.9(9) . .
N2 C43 H43 120.1 . .
C44 C43 H43 120.1 . .
C45 C44 C43 116.5(10) . .
C45 C44 H44 121.7 . .
C43 C44 H44 121.7 . .
C46 C45 C44 121.6(9) . .
C46 C45 H45 119.2 . .
C44 C45 H45 119.2 . .
C45 C46 C47 117.5(11) . .
C45 C46 H46 121.3 . .
C47 C46 H46 121.3 . .
N2 C47 C46 124.1(10) . .
N2 C47 H47 118.0 . .
C46 C47 H47 118.0 . .
C52 N3 C48 119.0(13) . .
C52 N3 C53 123.8(14) . .
C48 N3 C53 117.2(13) . .
N3 C48 C49 118.3(15) . .
N3 C48 H48 120.8 . .
C49 C48 H48 120.8 . .
C50 C49 C48 121.2(16) . .
C50 C49 H49 119.4 . .
C48 C49 H49 119.4 . .
C49 C50 C51 118.2(15) . .
C49 C50 H50 120.9 . .
C51 C50 H50 120.9 . .
C52 C51 C50 116.5(16) . .
C52 C51 H51 121.8 . .
C50 C51 H51 121.8 . .
C51 C52 N3 126.6(16) . .
C51 C52 H52 116.7 . .
N3 C52 H52 116.7 . .
N3 C53 C53 105.9(11) . 2_675
N3 C53 H53A 110.5 . .
C53 C53 H53A 110.5 2_675 .
N3 C53 H53B 110.5 . .
C53 C53 H53B 110.5 2_675 .
H53A C53 H53B 108.7 . .
N5 N4 C65 109(4) 2_756 2_756
N5 N4 C54 147(3) 2_756 .
C65 N4 C54 40(3) 2_756 .
N5 N4 C58 38(3) 2_756 .
C65 N4 C58 80(3) 2_756 .
C54 N4 C58 120.0 . .
N5 N4 C60 80(3) 2_756 2_756
C65 N4 C60 154(5) 2_756 2_756
C54 N4 C60 123(2) . 2_756
C58 N4 C60 116(2) . 2_756
N5 N4 C59 92(3) 2_756 .
C65 N4 C59 144(4) 2_756 .
C54 N4 C59 110(3) . .
C58 N4 C59 129(3) . .
C60 N4 C59 13(2) 2_756 .
N5 N4 C61 18(2) 2_756 2_756
C65 N4 C61 104(2) 2_756 2_756
C54 N4 C61 144.3(15) . 2_756
C58 N4 C61 24.6(16) . 2_756
C60 N4 C61 91(2) 2_756 2_756
C59 N4 C61 104(3) . 2_756
C65 C54 N4 55(2) 2_756 .
C65 C54 C55 66(3) 2_756 .
N4 C54 C55 120.0 . .
C65 C54 N5 48(3) 2_756 2_756
N4 C54 N5 8.6(10) . 2_756
C55 C54 N5 113.1(8) . 2_756
C65 C55 C64 63(3) 2_756 2_756
C65 C55 C56 81.5(19) 2_756 .
C64 C55 C56 18.5(17) 2_756 .
C65 C55 C54 39.0(18) 2_756 .
C64 C55 C54 101.7(15) 2_756 .
C56 C55 C54 120.0 . .
C64 C56 C55 76(8) 2_756 .
C64 C56 C57 45(9) 2_756 .
C55 C56 C57 120.0 . .
C64 C56 C63 66(9) 2_756 2_756
C55 C56 C63 141.6(13) . 2_756
C57 C56 C63 21.6(13) . 2_756
C64 C56 C65 28(7) 2_756 2_756
C55 C56 C65 47.2(19) . 2_756
C57 C56 C65 73.0(19) . 2_756
C63 C56 C65 95(3) 2_756 2_756
C63 C57 C64 107(8) 2_756 2_756
C63 C57 C62 87(8) 2_756 2_756
C64 C57 C62 166(4) 2_756 2_756
C63 C57 C58 149(8) 2_756 .
C64 C57 C58 104.1(14) 2_756 .
C62 C57 C58 61.9(17) 2_756 .
C63 C57 C56 91(8) 2_756 .
C64 C57 C56 16.1(17) 2_756 .
C62 C57 C56 178.0(17) 2_756 .
C58 C57 C56 120.0 . .
C63 C57 C65 154(9) 2_756 2_756
C64 C57 C65 46.5(16) 2_756 2_756
C62 C57 C65 119(2) 2_756 2_756
C58 C57 C65 57.6(13) . 2_756
C56 C57 C65 62.6(13) . 2_756
C63 C57 C61 130(9) 2_756 2_756
C64 C57 C61 122(2) 2_756 2_756
C62 C57 C61 43.3(15) 2_756 2_756
C58 C57 C61 18.8(13) . 2_756
C56 C57 C61 138.5(14) . 2_756
C65 C57 C61 75.9(11) 2_756 2_756
C61 C58 N5 96(3) 2_756 2_756
C61 C58 C62 73(3) 2_756 2_756
N5 C58 C62 166(5) 2_756 2_756
C61 C58 C57 128(3) 2_756 .
N5 C58 C57 133.6(15) 2_756 .
C62 C58 C57 56(3) 2_756 .
C61 C58 N4 111(3) 2_756 .
N5 C58 N4 17.0(16) 2_756 .
C62 C58 N4 176(3) 2_756 .
C57 C58 N4 120.0 . .
C61 C58 C65 152(5) 2_756 2_756
N5 C58 C65 57.1(14) 2_756 2_756
C62 C58 C65 133(3) 2_756 2_756
C57 C58 C65 76.9(10) . 2_756
N4 C58 C65 43.4(9) . 2_756
C61 C58 C63 120(3) 2_756 2_756
N5 C58 C63 142(3) 2_756 2_756
C62 C58 C63 47.3(10) 2_756 2_756
C57 C58 C63 9(2) . 2_756
N4 C58 C63 129(2) . 2_756
C65 C58 C63 86(2) 2_756 2_756
C61 C58 C64 160(4) 2_756 2_756
N5 C58 C64 101(2) 2_756 2_756
C62 C58 C64 89.2(18) 2_756 2_756
C57 C58 C64 33.2(16) . 2_756
N4 C58 C64 86.8(16) . 2_756
C65 C58 C64 43.7(13) 2_756 2_756
C63 C58 C64 42.0(10) 2_756 2_756
C60 C59 N4 83(5) 2_756 .
C60 C59 C60 95(10) 2_756 .
N4 C59 C60 97.6(19) . .
C60 C59 C59 83(10) 2_756 2_756
N4 C59 C59 96(2) . 2_756
C60 C59 C59 12(2) . 2_756
C60 C59 N5 65(4) 2_756 2_756
N4 C59 N5 18.4(13) . 2_756
C60 C59 N5 104.2(18) . 2_756
C59 C59 N5 99(3) 2_756 2_756
N4 N5 C58 125(7) 2_756 2_756
N4 N5 C65 51(3) 2_756 .
C58 N5 C65 84(5) 2_756 .
N4 N5 C61 155(4) 2_756 .
C58 N5 C61 36(5) 2_756 .
C65 N5 C61 120.0 . .
N4 N5 C60 80(3) 2_756 .
C58 N5 C60 150(5) 2_756 .
C65 N5 C60 126.3(18) . .
C61 N5 C60 113.6(18) . .
N4 N5 C59 69(3) 2_756 2_756
C58 N5 C59 161(5) 2_756 2_756
C65 N5 C59 114.5(19) . 2_756
C61 N5 C59 125.4(19) . 2_756
C60 N5 C59 12(2) . 2_756
N4 N5 C54 25(3) 2_756 2_756
C58 N5 C54 111(4) 2_756 2_756
C65 N5 C54 28.7(16) . 2_756
C61 N5 C54 148(2) . 2_756
C60 N5 C54 99(2) . 2_756
C59 N5 C54 87(2) 2_756 2_756
C54 C65 N4 85(2) 2_756 2_756
C54 C65 C55 75(6) 2_756 2_756
N4 C65 C55 157(6) 2_756 2_756
C54 C65 C64 135(4) 2_756 .
N4 C65 C64 136.9(14) 2_756 .
C55 C65 C64 60(4) 2_756 .
C54 C65 N5 104(3) 2_756 .
N4 C65 N5 19.9(15) 2_756 .
C55 C65 N5 175(5) 2_756 .
C64 C65 N5 120.0 . .
C54 C65 C58 140(4) 2_756 2_756
N4 C65 C58 56.3(14) 2_756 2_756
C55 C65 C58 140(5) 2_756 2_756
C64 C65 C58 81.3(11) . 2_756
N5 C65 C58 38.9(13) . 2_756
C54 C65 C56 126(7) 2_756 2_756
N4 C65 C56 145(5) 2_756 2_756
C55 C65 C56 51.3(13) 2_756 2_756
C64 C65 C56 9(4) . 2_756
N5 C65 C56 129(4) . 2_756
C58 C65 C56 90(4) 2_756 2_756
C54 C65 C57 165(10) 2_756 2_756
N4 C65 C57 102(4) 2_756 2_756
C55 C65 C57 96(3) 2_756 2_756
C64 C65 C57 36(3) . 2_756
N5 C65 C57 84(3) . 2_756
C58 C65 C57 45(2) 2_756 2_756
C56 C65 C57 44.4(16) 2_756 2_756
C56 C64 C57 119(10) 2_756 2_756
C56 C64 C55 86(10) 2_756 2_756
C57 C64 C55 154(2) 2_756 2_756
C56 C64 C63 97(10) 2_756 .
C57 C64 C63 22.4(14) 2_756 .
C55 C64 C63 174(4) 2_756 .
C56 C64 C65 143(10) 2_756 .
C57 C64 C65 97.7(16) 2_756 .
C55 C64 C65 57.0(18) 2_756 .
C63 C64 C65 120.0 . .
C56 C64 C58 161(10) 2_756 2_756
C57 C64 C58 43(2) 2_756 2_756
C55 C64 C58 111(2) 2_756 2_756
C63 C64 C58 65.1(18) . 2_756
C65 C64 C58 55.0(19) . 2_756
C57 C63 C64 50(10) 2_756 .
C57 C63 C62 70(10) 2_756 .
C64 C63 C62 120.0 . .
C57 C63 C56 67(10) 2_756 2_756
C64 C63 C56 16.9(16) . 2_756
C62 C63 C56 136.8(13) . 2_756
C57 C63 C58 22(9) 2_756 2_756
C64 C63 C58 73(3) . 2_756
C62 C63 C58 47(3) . 2_756
C56 C63 C58 90(3) 2_756 2_756
C57 C62 C58 62(4) 2_756 2_756
C57 C62 C63 23.4(17) 2_756 .
C58 C62 C63 86(3) 2_756 .
C57 C62 C61 96.6(18) 2_756 .
C58 C62 C61 35(3) 2_756 .
C63 C62 C61 120.0 . .
C58 C61 C62 72(3) 2_756 .
C58 C61 N5 48(4) 2_756 .
C62 C61 N5 120.0 . .
C58 C61 N4 44(3) 2_756 2_756
C62 C61 N4 116.8(8) . 2_756
N5 C61 N4 6.5(12) . 2_756
C58 C61 C57 32.8(14) 2_756 2_756
C62 C61 C57 40(3) . 2_756
N5 C61 C57 80(3) . 2_756
N4 C61 C57 77(3) 2_756 2_756
C59 C60 N5 103(6) 2_756 .
C59 C60 N4 84(5) 2_756 2_756
N5 C60 N4 19.5(12) . 2_756
C59 C60 C59 85(10) 2_756 .
N5 C60 C59 104.2(18) . .
N4 C60 C59 96.5(19) 2_756 .
C59 C60 C60 73(10) 2_756 2_756
N5 C60 C60 106(2) . 2_756
N4 C60 C60 95(2) 2_756 2_756
C59 C60 C60 12(2) . 2_756

loop_
_geom_bond_atom_site_label_1
_geom_bond_atom_site_label_2
_geom_bond_distance
_geom_bond_site_symmetry_2
S1 O2 1.395(9) .
S1 O4 1.431(7) .
S1 O3 1.443(9) .
S1 C4 1.767(7) .
S2 O6 1.257(11) .
S2 O8 1.385(10) .
S2 O7 1.407(9) .
S2 C10 1.736(8) .
S3 O11 1.340(9) .
S3 O12 1.345(9) .
S3 O10 1.379(8) .
S3 C17 1.785(7) .
S4 O15 1.387(6) .
S4 O16 1.397(7) .
S4 O14 1.419(7) .
S4 C24 1.770(6) .
S5 O19 1.395(5) .
S5 O20 1.416(7) .
S5 O18 1.456(7) .
S5 C31 1.787(6) .
O1 C1 1.353(7) .
O1 H1 0.8200 .
O5 C13 1.368(8) .
O5 H5 0.8200 .
O9 C20 1.370(8) .
O9 H9 0.8200 .
O13 C27 1.365(7) .
O13 H13 0.8200 .
O17 C34 1.357(7) .
O17 H17 0.8200 .
C1 C2 1.401(9) .
C1 C6 1.409(8) .
C2 C3 1.373(9) .
C2 C35 1.532(8) .
C3 C4 1.399(9) .
C3 H3 0.9300 .
C4 C5 1.379(10) .
C5 C6 1.366(9) .
C5 H5A 0.9300 .
C6 C7 1.510(9) .
C7 C8 1.515(9) .
C7 H7A 0.9700 .
C7 H7B 0.9700 .
C8 C9 1.382(9) .
C8 C13 1.393(9) .
C9 C10 1.393(10) .
C9 H9A 0.9300 .
C10 C11 1.398(10) .
C11 C12 1.370(10) .
C11 H11 0.9300 .
C12 C13 1.394(10) .
C12 C14 1.520(10) .
C14 C15 1.510(9) .
C14 H14A 0.9700 .
C14 H14B 0.9700 .
C15 C16 1.388(9) .
C15 C20 1.402(9) .
C16 C17 1.349(9) .
C16 H16 0.9300 .
C17 C18 1.400(9) .
C18 C19 1.390(9) .
C18 H18 0.9300 .
C19 C20 1.394(9) .
C19 C21 1.503(9) .
C21 C22 1.523(9) .
C21 H21A 0.9700 .
C21 H21B 0.9700 .
C22 C27 1.393(8) .
C22 C23 1.414(8) .
C23 C24 1.360(8) .
C23 H23 0.9300 .
C24 C25 1.404(8) .
C25 C26 1.388(8) .
C25 H25 0.9300 .
C26 C27 1.414(8) .
C26 C28 1.511(8) .
C28 C29 1.508(8) .
C28 H28A 0.9700 .
C28 H28B 0.9700 .
C29 C34 1.405(8) .
C29 C30 1.415(8) .
C30 C31 1.374(9) .
C30 H30 0.9300 .
C31 C32 1.387(8) .
C32 C33 1.384(9) .
C32 H32 0.9300 .
C33 C34 1.392(9) .
C33 C35 1.533(8) .
C35 H35A 0.9700 .
C35 H35B 0.9700 .
N1 C40 1.313(9) .
N1 C36 1.357(10) .
N1 C41 1.498(8) .
N2 C47 1.297(11) .
N2 C43 1.312(10) .
N2 C42 1.490(8) .
C36 C37 1.366(11) .
C36 H36 0.9300 .
C37 C38 1.368(12) .
C37 H37 0.9300 .
C38 C39 1.366(13) .
C38 H38 0.9300 .
C39 C40 1.396(11) .
C39 H39 0.9300 .
C40 H40 0.9300 .
C41 C42 1.516(9) .
C41 H41A 0.9700 .
C41 H41B 0.9700 .
C42 H42A 0.9700 .
C42 H42B 0.9700 .
C43 C44 1.424(12) .
C43 H43 0.9300 .
C44 C45 1.395(16) .
C44 H44 0.9300 .
C45 C46 1.317(16) .
C45 H45 0.9300 .
C46 C47 1.366(12) .
C46 H46 0.9300 .
C47 H47 0.9300 .
N3 C52 1.337(16) .
N3 C48 1.382(17) .
N3 C53 1.499(15) .
C48 C49 1.391(17) .
C48 H48 0.9300 .
C49 C50 1.373(18) .
C49 H49 0.9300 .
C50 C51 1.46(2) .
C50 H50 0.9300 .
C51 C52 1.299(18) .
C51 H51 0.9300 .
C52 H52 0.9300 .
C53 C53 1.59(2) 2_675
C53 H53A 0.9700 .
C53 H53B 0.9700 .
N4 N5 0.50(3) 2_756
N4 C65 1.15(4) 2_756
N4 C54 1.3900 .
N4 C58 1.3900 .
N4 C60 1.48(3) 2_756
N4 C59 1.483(10) .
N4 C61 1.86(5) 2_756
C54 C65 0.90(5) 2_756
C54 C55 1.3900 .
C54 N5 1.83(3) 2_756
C55 C65 1.31(5) 2_756
C55 C64 1.35(7) 2_756
C55 C56 1.3900 .
C56 C64 0.44(4) 2_756
C56 C57 1.3900 .
C56 C63 1.51(8) 2_756
C56 C65 1.76(3) 2_756
C57 C63 0.55(3) 2_756
C57 C64 1.12(7) 2_756
C57 C62 1.30(7) 2_756
C57 C58 1.3900 .
C57 C65 1.90(5) 2_756
C57 C61 2.01(5) 2_756
C58 C61 0.83(6) 2_756
C58 N5 1.04(3) 2_756
C58 C62 1.39(4) 2_756
C58 C65 1.65(6) 2_756
C58 C63 1.89(3) 2_756
C58 C64 1.99(5) 2_756
C59 C60 0.33(6) 2_756
C59 C60 1.542(10) .
C59 C59 1.55(7) 2_756
C59 N5 1.59(3) 2_756
N5 N4 0.50(3) 2_756
N5 C58 1.04(6) 2_756
N5 C65 1.3900 .
N5 C61 1.3900 .
N5 C60 1.477(10) .
N5 C59 1.59(3) 2_756
N5 C54 1.83(8) 2_756
C65 C54 0.90(9) 2_756
C65 N4 1.15(3) 2_756
C65 C55 1.31(7) 2_756
C65 C64 1.3900 .
C65 C58 1.65(10) 2_756
C65 C56 1.76(4) 2_756
C65 C57 1.90(8) 2_756
C64 C56 0.44(6) 2_756
C64 C57 1.12(12) 2_756
C64 C55 1.35(11) 2_756
C64 C63 1.3900 .
C64 C58 1.99(8) 2_756
C63 C57 0.55(4) 2_756
C63 C62 1.3900 .
C63 C56 1.51(13) 2_756
C63 C58 1.89(3) 2_756
C62 C57 1.30(11) 2_756
C62 C58 1.39(6) 2_756
C62 C61 1.3900 .
C61 C58 0.83(9) 2_756
C61 N4 1.86(3) 2_756
C61 C57 2.01(7) 2_756
C60 C59 0.33(6) 2_756
C60 N4 1.48(3) 2_756
C60 C60 1.61(7) 2_756

loop_
_geom_torsion_atom_site_label_1
_geom_torsion_atom_site_label_2
_geom_torsion_atom_site_label_3
_geom_torsion_atom_site_label_4
_geom_torsion
_geom_torsion_site_symmetry_1
_geom_torsion_site_symmetry_4
O1 C1 C2 C3 179.0(5) . .
C6 C1 C2 C3 -2.0(9) . .
O1 C1 C2 C35 -2.5(9) . .
C6 C1 C2 C35 176.5(5) . .
C1 C2 C3 C4 0.4(9) . .
C35 C2 C3 C4 -178.0(6) . .
C2 C3 C4 C5 0.2(10) . .
C2 C3 C4 S1 -178.7(5) . .
O2 S1 C4 C5 167.1(8) . .
O4 S1 C4 C5 45.3(7) . .
O3 S1 C4 C5 -72.4(9) . .
O2 S1 C4 C3 -13.9(8) . .
O4 S1 C4 C3 -135.8(6) . .
O3 S1 C4 C3 106.5(9) . .
C3 C4 C5 C6 0.8(10) . .
S1 C4 C5 C6 179.7(5) . .
C4 C5 C6 C1 -2.2(10) . .
C4 C5 C6 C7 178.0(6) . .
O1 C1 C6 C5 -178.1(6) . .
C2 C1 C6 C5 2.9(9) . .
O1 C1 C6 C7 1.6(8) . .
C2 C1 C6 C7 -177.4(6) . .
C5 C6 C7 C8 94.0(7) . .
C1 C6 C7 C8 -85.7(7) . .
C6 C7 C8 C9 -38.7(8) . .
C6 C7 C8 C13 144.2(6) . .
C13 C8 C9 C10 -3.6(9) . .
C7 C8 C9 C10 179.3(6) . .
C8 C9 C10 C11 1.6(9) . .
C8 C9 C10 S2 179.6(5) . .
O6 S2 C10 C9 -14.4(13) . .
O8 S2 C10 C9 108.4(8) . .
O7 S2 C10 C9 -143.5(7) . .
O6 S2 C10 C11 163.6(12) . .
O8 S2 C10 C11 -73.6(8) . .
O7 S2 C10 C11 34.5(8) . .
C9 C10 C11 C12 0.4(9) . .
S2 C10 C11 C12 -177.6(5) . .
C10 C11 C12 C13 -0.3(9) . .
C10 C11 C12 C14 177.2(5) . .
C9 C8 C13 O5 -177.5(6) . .
C7 C8 C13 O5 -0.4(9) . .
C9 C8 C13 C12 3.7(9) . .
C7 C8 C13 C12 -179.1(6) . .
C11 C12 C13 O5 179.4(6) . .
C14 C12 C13 O5 1.8(9) . .
C11 C12 C13 C8 -1.8(10) . .
C14 C12 C13 C8 -179.4(6) . .
C11 C12 C14 C15 80.8(9) . .
C13 C12 C14 C15 -101.7(8) . .
C12 C14 C15 C16 -139.3(7) . .
C12 C14 C15 C20 47.7(10) . .
C20 C15 C16 C17 0.0(10) . .
C14 C15 C16 C17 -173.4(7) . .
C15 C16 C17 C18 -0.3(10) . .
C15 C16 C17 S3 177.8(5) . .
O11 S3 C17 C16 -113.4(9) . .
O12 S3 C17 C16 124.0(9) . .
O10 S3 C17 C16 8.6(9) . .
O11 S3 C17 C18 64.9(9) . .
O12 S3 C17 C18 -57.8(10) . .
O10 S3 C17 C18 -173.2(8) . .
C16 C17 C18 C19 -0.5(10) . .
S3 C17 C18 C19 -178.8(5) . .
C17 C18 C19 C20 1.7(9) . .
C17 C18 C19 C21 179.4(6) . .
C18 C19 C20 O9 178.9(6) . .
C21 C19 C20 O9 1.2(9) . .
C18 C19 C20 C15 -2.1(9) . .
C21 C19 C20 C15 -179.8(6) . .
C16 C15 C20 O9 -179.8(6) . .
C14 C15 C20 O9 -6.7(10) . .
C16 C15 C20 C19 1.3(9) . .
C14 C15 C20 C19 174.4(6) . .
C18 C19 C21 C22 99.8(7) . .
C20 C19 C21 C22 -82.5(8) . .
C19 C21 C22 C27 131.5(6) . .
C19 C21 C22 C23 -50.9(8) . .
C27 C22 C23 C24 0.8(9) . .
C21 C22 C23 C24 -177.0(6) . .
C22 C23 C24 C25 0.7(9) . .
C22 C23 C24 S4 -178.7(5) . .
O15 S4 C24 C23 -8.6(7) . .
O16 S4 C24 C23 -128.4(7) . .
O14 S4 C24 C23 110.9(7) . .
O15 S4 C24 C25 172.1(6) . .
O16 S4 C24 C25 52.2(7) . .
O14 S4 C24 C25 -68.5(7) . .
C23 C24 C25 C26 -1.4(9) . .
S4 C24 C25 C26 178.0(4) . .
C24 C25 C26 C27 0.6(8) . .
C24 C25 C26 C28 176.2(5) . .
C23 C22 C27 O13 -179.5(5) . .
C21 C22 C27 O13 -1.8(9) . .
C23 C22 C27 C26 -1.5(9) . .
C21 C22 C27 C26 176.1(6) . .
C25 C26 C27 O13 178.9(5) . .
C28 C26 C27 O13 3.2(8) . .
C25 C26 C27 C22 0.9(9) . .
C28 C26 C27 C22 -174.8(5) . .
C25 C26 C28 C29 91.3(7) . .
C27 C26 C28 C29 -93.1(7) . .
C26 C28 C29 C34 89.4(7) . .
C26 C28 C29 C30 -94.6(6) . .
C34 C29 C30 C31 1.2(8) . .
C28 C29 C30 C31 -175.1(5) . .
C29 C30 C31 C32 0.0(9) . .
C29 C30 C31 S5 -179.1(4) . .
O19 S5 C31 C30 -34.2(6) . .
O20 S5 C31 C30 -155.0(6) . .
O18 S5 C31 C30 85.7(7) . .
O19 S5 C31 C32 146.7(6) . .
O20 S5 C31 C32 25.9(7) . .
O18 S5 C31 C32 -93.3(7) . .
C30 C31 C32 C33 1.3(9) . .
S5 C31 C32 C33 -179.7(5) . .
C31 C32 C33 C34 -3.6(9) . .
C31 C32 C33 C35 176.4(5) . .
C32 C33 C34 O17 -177.4(5) . .
C35 C33 C34 O17 2.6(9) . .
C32 C33 C34 C29 4.9(9) . .
C35 C33 C34 C29 -175.2(5) . .
C30 C29 C34 O17 178.8(5) . .
C28 C29 C34 O17 -5.1(9) . .
C30 C29 C34 C33 -3.6(8) . .
C28 C29 C34 C33 172.5(5) . .
C3 C2 C35 C33 -101.1(7) . .
C1 C2 C35 C33 80.5(7) . .
C32 C33 C35 C2 76.5(7) . .
C34 C33 C35 C2 -103.5(7) . .
C40 N1 C36 C37 -1.0(10) . .
C41 N1 C36 C37 176.9(6) . .
N1 C36 C37 C38 0.3(11) . .
C36 C37 C38 C39 0.9(11) . .
C37 C38 C39 C40 -1.3(11) . .
C36 N1 C40 C39 0.5(10) . .
C41 N1 C40 C39 -177.4(6) . .
C38 C39 C40 N1 0.7(11) . .
C40 N1 C41 C42 88.2(8) . .
C36 N1 C41 C42 -89.7(8) . .
C47 N2 C42 C41 73.4(9) . .
C43 N2 C42 C41 -109.7(8) . .
N1 C41 C42 N2 176.4(6) . .
C47 N2 C43 C44 -2.0(11) . .
C42 N2 C43 C44 -178.9(6) . .
N2 C43 C44 C45 1.4(12) . .
C43 C44 C45 C46 0.2(15) . .
C44 C45 C46 C47 -1.2(16) . .
C43 N2 C47 C46 1.0(12) . .
C42 N2 C47 C46 177.9(7) . .
C45 C46 C47 N2 0.6(14) . .
C52 N3 C48 C49 0.5(18) . .
C53 N3 C48 C49 -177.4(9) . .
N3 C48 C49 C50 2.3(19) . .
C48 C49 C50 C51 -5(2) . .
C49 C50 C51 C52 5(2) . .
C50 C51 C52 N3 -3(2) . .
C48 N3 C52 C51 0(2) . .
C53 N3 C52 C51 177.6(12) . .
C52 N3 C53 C53 -78.9(18) . 2_675
C48 N3 C53 C53 98.9(17) . 2_675
N5 N4 C54 C65 27(5) 2_756 2_756
C58 N4 C54 C65 -11(6) . 2_756
C60 N4 C54 C65 154(8) 2_756 2_756
C59 N4 C54 C65 156(7) . 2_756
C61 N4 C54 C65 -5(3) 2_756 2_756
N5 N4 C54 C55 38(7) 2_756 .
C65 N4 C54 C55 11(6) 2_756 .
C58 N4 C54 C55 0.0 . .
C60 N4 C54 C55 165(3) 2_756 .
C59 N4 C54 C55 167(3) . .
C61 N4 C54 C55 6(4) 2_756 .
C65 N4 C54 N5 -27(5) 2_756 2_756
C58 N4 C54 N5 -38(7) . 2_756
C60 N4 C54 N5 127(9) 2_756 2_756
C59 N4 C54 N5 129(9) . 2_756
C61 N4 C54 N5 -32(4) 2_756 2_756
N4 C54 C55 C65 -10(5) . 2_756
N5 C54 C55 C65 -4(4) 2_756 2_756
C65 C54 C55 C64 8(2) 2_756 2_756
N4 C54 C55 C64 -2(3) . 2_756
N5 C54 C55 C64 4(3) 2_756 2_756
C65 C54 C55 C56 10(5) 2_756 .
N4 C54 C55 C56 0.0 . .
N5 C54 C55 C56 5.8(13) 2_756 .
C65 C55 C56 C64 -1(7) 2_756 2_756
C54 C55 C56 C64 -7(10) . 2_756
C65 C55 C56 C57 6(3) 2_756 .
C64 C55 C56 C57 7(10) 2_756 .
C54 C55 C56 C57 0.0 . .
C65 C55 C56 C63 7(2) 2_756 2_756
C64 C55 C56 C63 8(5) 2_756 2_756
C54 C55 C56 C63 1(5) . 2_756
C64 C55 C56 C65 1(7) 2_756 2_756
C54 C55 C56 C65 -6(3) . 2_756
C64 C56 C57 C63 -172(22) 2_756 2_756
C55 C56 C57 C63 179(9) . 2_756
C65 C56 C57 C63 -176(11) 2_756 2_756
C55 C56 C57 C64 -9(14) . 2_756
C63 C56 C57 C64 172(22) 2_756 2_756
C65 C56 C57 C64 -5(12) 2_756 2_756
C64 C56 C57 C62 -149(100) 2_756 2_756
C55 C56 C57 C62 -159(100) . 2_756
C63 C56 C57 C62 22(100) 2_756 2_756
C65 C56 C57 C62 -154(100) 2_756 2_756
C64 C56 C57 C58 9(14) 2_756 .
C55 C56 C57 C58 0.0 . .
C63 C56 C57 C58 -179(9) 2_756 .
C65 C56 C57 C58 5(2) 2_756 .
C64 C56 C57 C65 5(11) 2_756 2_756
C55 C56 C57 C65 -5(2) . 2_756
C63 C56 C57 C65 176(11) 2_756 2_756
C64 C56 C57 C61 5(11) 2_756 2_756
C55 C56 C57 C61 -5(4) . 2_756
C63 C56 C57 C61 177(12) 2_756 2_756
C65 C56 C57 C61 0.2(17) 2_756 2_756
C63 C57 C58 C61 12(11) 2_756 2_756
C64 C57 C58 C61 -168(11) 2_756 2_756
C62 C57 C58 C61 9(3) 2_756 2_756
C56 C57 C58 C61 -171(7) . 2_756
C65 C57 C58 C61 -165(10) 2_756 2_756
C63 C57 C58 N5 169(19) 2_756 2_756
C64 C57 C58 N5 -10(3) 2_756 2_756
C62 C57 C58 N5 166(7) 2_756 2_756
C56 C57 C58 N5 -13(3) . 2_756
C65 C57 C58 N5 -7.9(19) 2_756 2_756
C61 C57 C58 N5 158(10) 2_756 2_756
C63 C57 C58 C62 3(13) 2_756 2_756
C64 C57 C58 C62 -176(8) 2_756 2_756
C56 C57 C58 C62 -179(4) . 2_756
C65 C57 C58 C62 -174(7) 2_756 2_756
C61 C57 C58 C62 -9(3) 2_756 2_756
C63 C57 C58 N4 -178(17) 2_756 .
C64 C57 C58 N4 3(4) 2_756 .
C62 C57 C58 N4 179(4) 2_756 .
C56 C57 C58 N4 0.0 . .
C65 C57 C58 N4 5(3) 2_756 .
C61 C57 C58 N4 171(7) 2_756 .
C63 C57 C58 C65 177(19) 2_756 2_756
C64 C57 C58 C65 -2.4(17) 2_756 2_756
C62 C57 C58 C65 174(7) 2_756 2_756
C56 C57 C58 C65 -5(3) . 2_756
C61 C57 C58 C65 165(10) 2_756 2_756
C64 C57 C58 C63 -180(100) 2_756 2_756
C62 C57 C58 C63 -3(13) 2_756 2_756
C56 C57 C58 C63 178(17) . 2_756
C65 C57 C58 C63 -177(19) 2_756 2_756
C61 C57 C58 C63 -12(11) 2_756 2_756
C63 C57 C58 C64 180(100) 2_756 2_756
C62 C57 C58 C64 176(8) 2_756 2_756
C56 C57 C58 C64 -3(4) . 2_756
C65 C57 C58 C64 2.4(17) 2_756 2_756
C61 C57 C58 C64 168(11) 2_756 2_756
N5 N4 C58 C61 26(4) 2_756 2_756
C65 N4 C58 C61 165(10) 2_756 2_756
C54 N4 C58 C61 172(6) . 2_756
C60 N4 C58 C61 6(5) 2_756 2_756
C59 N4 C58 C61 8(5) . 2_756
C65 N4 C58 N5 139(10) 2_756 2_756
C54 N4 C58 N5 146(7) . 2_756
C60 N4 C58 N5 -20(5) 2_756 2_756
C59 N4 C58 N5 -18(5) . 2_756
C61 N4 C58 N5 -26(4) 2_756 2_756
N5 N4 C58 C62 -137(57) 2_756 2_756
C65 N4 C58 C62 3(49) 2_756 2_756
C54 N4 C58 C62 10(52) . 2_756
C60 N4 C58 C62 -156(53) 2_756 2_756
C59 N4 C58 C62 -154(54) . 2_756
C61 N4 C58 C62 -162(58) 2_756 2_756
N5 N4 C58 C57 -146(7) 2_756 .
C65 N4 C58 C57 -7(4) 2_756 .
C54 N4 C58 C57 0.0 . .
C60 N4 C58 C57 -166(3) 2_756 .
C59 N4 C58 C57 -164(3) . .
C61 N4 C58 C57 -172(6) 2_756 .
N5 N4 C58 C65 -139(10) 2_756 2_756
C54 N4 C58 C65 7(4) . 2_756
C60 N4 C58 C65 -159(6) 2_756 2_756
C59 N4 C58 C65 -157(6) . 2_756
C61 N4 C58 C65 -165(10) 2_756 2_756
N5 N4 C58 C63 -147(9) 2_756 2_756
C65 N4 C58 C63 -7.6(15) 2_756 2_756
C54 N4 C58 C63 0(3) . 2_756
C60 N4 C58 C63 -166(5) 2_756 2_756
C59 N4 C58 C63 -164(5) . 2_756
C61 N4 C58 C63 -173(9) 2_756 2_756
N5 N4 C58 C64 -145(9) 2_756 2_756
C65 N4 C58 C64 -5.7(17) 2_756 2_756
C54 N4 C58 C64 1(2) . 2_756
C60 N4 C58 C64 -164(4) 2_756 2_756
C59 N4 C58 C64 -162(4) . 2_756
C61 N4 C58 C64 -171(8) 2_756 2_756
N5 N4 C59 C60 -19(13) 2_756 2_756
C65 N4 C59 C60 -146(13) 2_756 2_756
C54 N4 C59 C60 -173(12) . 2_756
C58 N4 C59 C60 -8(14) . 2_756
C61 N4 C59 C60 -5(13) 2_756 2_756
N5 N4 C59 C60 -113(5) 2_756 .
C65 N4 C59 C60 120(8) 2_756 .
C54 N4 C59 C60 93(2) . .
C58 N4 C59 C60 -102(3) . .
C60 N4 C59 C60 -94(12) 2_756 .
C61 N4 C59 C60 -99(3) 2_756 .
N5 N4 C59 C59 -100(5) 2_756 2_756
C65 N4 C59 C59 132(8) 2_756 2_756
C54 N4 C59 C59 105(3) . 2_756
C58 N4 C59 C59 -90(4) . 2_756
C60 N4 C59 C59 -82(12) 2_756 2_756
C61 N4 C59 C59 -86(4) 2_756 2_756
C65 N4 C59 N5 -127(11) 2_756 2_756
C54 N4 C59 N5 -155(5) . 2_756
C58 N4 C59 N5 11(3) . 2_756
C60 N4 C59 N5 19(13) 2_756 2_756
C61 N4 C59 N5 14(2) 2_756 2_756
N4 N5 C65 C54 -16(4) 2_756 2_756
C58 N5 C65 C54 -162(12) 2_756 2_756
C61 N5 C65 C54 -167(7) . 2_756
C60 N5 C65 C54 16(6) . 2_756
C59 N5 C65 C54 15(6) 2_756 2_756
C58 N5 C65 N4 -146(10) 2_756 2_756
C61 N5 C65 N4 -152(6) . 2_756
C60 N5 C65 N4 31(5) . 2_756
C59 N5 C65 N4 30(5) 2_756 2_756
C54 N5 C65 N4 16(4) 2_756 2_756
N4 N5 C65 C55 64(49) 2_756 2_756
C58 N5 C65 C55 -82(51) 2_756 2_756
C61 N5 C65 C55 -88(50) . 2_756
C60 N5 C65 C55 95(50) . 2_756
C59 N5 C65 C55 94(50) 2_756 2_756
C54 N5 C65 C55 80(49) 2_756 2_756
N4 N5 C65 C64 152(6) 2_756 .
C58 N5 C65 C64 6(5) 2_756 .
C61 N5 C65 C64 0.0 . .
C60 N5 C65 C64 -177(2) . .
C59 N5 C65 C64 -178(2) 2_756 .
C54 N5 C65 C64 167(7) 2_756 .
N4 N5 C65 C58 146(10) 2_756 2_756
C61 N5 C65 C58 -6(5) . 2_756
C60 N5 C65 C58 177(7) . 2_756
C59 N5 C65 C58 176(7) 2_756 2_756
C54 N5 C65 C58 162(12) 2_756 2_756
N4 N5 C65 C56 150(10) 2_756 2_756
C58 N5 C65 C56 4.3(14) 2_756 2_756
C61 N5 C65 C56 -1(5) . 2_756
C60 N5 C65 C56 -178(6) . 2_756
C59 N5 C65 C56 -179(6) 2_756 2_756
C54 N5 C65 C56 166(12) 2_756 2_756
N4 N5 C65 C57 151(8) 2_756 2_756
C58 N5 C65 C57 5(2) 2_756 2_756
C61 N5 C65 C57 -1(3) . 2_756
C60 N5 C65 C57 -178(5) . 2_756
C59 N5 C65 C57 -179(5) 2_756 2_756
C54 N5 C65 C57 167(10) 2_756 2_756
C54 C65 C64 C56 -10(18) 2_756 2_756
N4 C65 C64 C56 -159(29) 2_756 2_756
C55 C65 C64 C56 1(21) 2_756 2_756
N5 C65 C64 C56 -173(27) . 2_756
C58 C65 C64 C56 -169(30) 2_756 2_756
C57 C65 C64 C56 -172(33) 2_756 2_756
C54 C65 C64 C57 161(15) 2_756 2_756
N4 C65 C64 C57 12(4) 2_756 2_756
C55 C65 C64 C57 173(12) 2_756 2_756
N5 C65 C64 C57 -1(6) . 2_756
C58 C65 C64 C57 2(2) 2_756 2_756
C56 C65 C64 C57 172(33) 2_756 2_756
C54 C65 C64 C55 -11(3) 2_756 2_756
N4 C65 C64 C55 -161(9) 2_756 2_756
N5 C65 C64 C55 -174(6) . 2_756
C58 C65 C64 C55 -171(10) 2_756 2_756
C56 C65 C64 C55 -1(21) 2_756 2_756
C57 C65 C64 C55 -173(12) 2_756 2_756
C54 C65 C64 C63 163(9) 2_756 .
N4 C65 C64 C63 14(3) 2_756 .
C55 C65 C64 C63 174(6) 2_756 .
N5 C65 C64 C63 0.0 . .
C58 C65 C64 C63 4(4) 2_756 .
C56 C65 C64 C63 173(27) 2_756 .
C57 C65 C64 C63 1(6) 2_756 .
C54 C65 C64 C58 159(12) 2_756 2_756
N4 C65 C64 C58 10.0(19) 2_756 2_756
C55 C65 C64 C58 171(10) 2_756 2_756
N5 C65 C64 C58 -4(4) . 2_756
C56 C65 C64 C58 169(30) 2_756 2_756
C57 C65 C64 C58 -2(2) 2_756 2_756
C56 C64 C63 C57 172(32) 2_756 2_756
C55 C64 C63 C57 54(23) 2_756 2_756
C65 C64 C63 C57 -3(16) . 2_756
C58 C64 C63 C57 0(12) 2_756 2_756
C56 C64 C63 C62 176(16) 2_756 .
C57 C64 C63 C62 3(16) 2_756 .
C55 C64 C63 C62 58(37) 2_756 .
C65 C64 C63 C62 0.0 . .
C58 C64 C63 C62 3(3) 2_756 .
C57 C64 C63 C56 -172(32) 2_756 2_756
C55 C64 C63 C56 -118(52) 2_756 2_756
C65 C64 C63 C56 -176(16) . 2_756
C58 C64 C63 C56 -173(19) 2_756 2_756
C56 C64 C63 C58 173(19) 2_756 2_756
C57 C64 C63 C58 0(12) 2_756 2_756
C55 C64 C63 C58 54(34) 2_756 2_756
C65 C64 C63 C58 -3(3) . 2_756
C64 C63 C62 C57 -3(13) . 2_756
C56 C63 C62 C57 -1(6) 2_756 2_756
C58 C63 C62 C57 1(9) 2_756 2_756
C57 C63 C62 C58 -1(9) 2_756 2_756
C64 C63 C62 C58 -4(4) . 2_756
C56 C63 C62 C58 -2(3) 2_756 2_756
C57 C63 C62 C61 3(13) 2_756 .
C64 C63 C62 C61 0.0 . .
C56 C63 C62 C61 2(7) 2_756 .
C58 C63 C62 C61 4(4) 2_756 .
C57 C62 C61 C58 -6(2) 2_756 2_756
C63 C62 C61 C58 -7(7) . 2_756
C57 C62 C61 N5 1(5) 2_756 .
C58 C62 C61 N5 7(7) 2_756 .
C63 C62 C61 N5 0.0 . .
C57 C62 C61 N4 -5(4) 2_756 2_756
C58 C62 C61 N4 1(6) 2_756 2_756
C63 C62 C61 N4 -6.4(14) . 2_756
C58 C62 C61 C57 6(2) 2_756 2_756
C63 C62 C61 C57 -1(5) . 2_756
N4 N5 C61 C58 -53(8) 2_756 2_756
C65 N5 C61 C58 10(9) . 2_756
C60 N5 C61 C58 -173(10) . 2_756
C59 N5 C61 C58 -173(10) 2_756 2_756
C54 N5 C61 C58 -2(4) 2_756 2_756
N4 N5 C61 C62 -62(8) 2_756 .
C58 N5 C61 C62 -10(9) 2_756 .
C65 N5 C61 C62 0.0 . .
C60 N5 C61 C62 177(2) . .
C59 N5 C61 C62 178(2) 2_756 .
C54 N5 C61 C62 -11(6) 2_756 .
C58 N5 C61 N4 53(8) 2_756 2_756
C65 N5 C61 N4 62(8) . 2_756
C60 N5 C61 N4 -121(9) . 2_756
C59 N5 C61 N4 -120(9) 2_756 2_756
C54 N5 C61 N4 51(7) 2_756 2_756
N4 N5 C61 C57 -61(7) 2_756 2_756
C58 N5 C61 C57 -9(6) 2_756 2_756
C65 N5 C61 C57 1(3) . 2_756
C60 N5 C61 C57 178(5) . 2_756
C59 N5 C61 C57 179(5) 2_756 2_756
C54 N5 C61 C57 -11(3) 2_756 2_756
N4 N5 C60 C59 19(14) 2_756 2_756
C58 N5 C60 C59 170(17) 2_756 2_756
C65 N5 C60 C59 -5(14) . 2_756
C61 N5 C60 C59 178(13) . 2_756
C54 N5 C60 C59 3(14) 2_756 2_756
C58 N5 C60 N4 151(16) 2_756 2_756
C65 N5 C60 N4 -24(4) . 2_756
C61 N5 C60 N4 159(5) . 2_756
C59 N5 C60 N4 -19(14) 2_756 2_756
C54 N5 C60 N4 -17(2) 2_756 2_756
N4 N5 C60 C59 -69(5) 2_756 .
C58 N5 C60 C59 82(13) 2_756 .
C65 N5 C60 C59 -93(3) . .
C61 N5 C60 C59 90(2) . .
C59 N5 C60 C59 -88(13) 2_756 .
C54 N5 C60 C59 -86(4) 2_756 .
N4 N5 C60 C60 -57(5) 2_756 2_756
C58 N5 C60 C60 94(13) 2_756 2_756
C65 N5 C60 C60 -81(4) . 2_756
C61 N5 C60 C60 102(3) . 2_756
C59 N5 C60 C60 -76(13) 2_756 2_756
C54 N5 C60 C60 -73(5) 2_756 2_756
C60 C59 C60 C59 0.01(4) 2_756 2_756
N4 C59 C60 C59 83(5) . 2_756
N5 C59 C60 C59 66(5) 2_756 2_756
C60 C59 C60 N5 102(6) 2_756 .
N4 C59 C60 N5 -175(3) . .
C59 C59 C60 N5 102(6) 2_756 .
N5 C59 C60 N5 168(2) 2_756 .
C60 C59 C60 N4 84(6) 2_756 2_756
N4 C59 C60 N4 167(3) . 2_756
C59 C59 C60 N4 84(6) 2_756 2_756
N5 C59 C60 N4 150(3) 2_756 2_756
N4 C59 C60 C60 83(5) . 2_756
C59 C59 C60 C60 -0.01(4) 2_756 2_756
N5 C59 C60 C60 66(5) 2_756 2_756
